data_4301145
loop_
_publ_author_name
'Anthony Haynes'
'Anthony J. H. M. Meijer'
'James R. Lyons'
'Harry Adams'

_publ_section_title
;
Identification of the Reactive cis,mer Isomer of [Ir(CO)2I3Me]-: Relation
to the Mechanism of Iridium-Catalyzed Methanol Carbonylation
;
_journal_name_full 'Inorganic Chemistry'
_journal_page_first 28
_journal_page_last 35
_journal_paper_doi 10.1021/ic8017858
_journal_volume 48
_journal_year 2009
_chemical_formula_sum 'C26 H23 As I3 Ir O'
_chemical_formula_weight 999.26
_chemical_name_systematic
;
 ?
;
_space_group_IT_number 2
_symmetry_cell_setting triclinic
_symmetry_space_group_name_Hall '-P 1'
_symmetry_space_group_name_H-M 'P -1'
_atom_sites_solution_hydrogens geom
_atom_sites_solution_primary direct
_atom_sites_solution_secondary difmap
_audit_creation_method SHELXL-97
_cell_angle_alpha 72.067(5)
_cell_angle_beta 85.988(5)
_cell_angle_gamma 69.330(5)
_cell_formula_units_Z 2
_cell_length_a 10.316(3)
_cell_length_b 12.214(4)
_cell_length_c 12.463(4)
_cell_measurement_reflns_used 1213
_cell_measurement_temperature 150(2)
_cell_measurement_theta_max 22.31
_cell_measurement_theta_min 2.31
_cell_volume 1396.5(8)
_computing_cell_refinement 'Bruker SMART'
_computing_data_collection 'Bruker SMART'
_computing_data_reduction 'Bruker SAINT'
_computing_molecular_graphics 'Bruker SHELXTL'
_computing_publication_material 'Bruker SHELXTL'
_computing_structure_refinement 'SHELXL-97 (Sheldrick, 1997)'
_computing_structure_solution 'SHELXS-97 (Sheldrick, 1990)'
_diffrn_ambient_temperature 150(2)
_diffrn_detector_area_resol_mean 100
_diffrn_measured_fraction_theta_full 0.998
_diffrn_measured_fraction_theta_max 0.973
_diffrn_measurement_device_type 'CCD area detector'
_diffrn_measurement_method 'phi and omega scans'
_diffrn_radiation_monochromator graphite
_diffrn_radiation_source 'fine-focus sealed tube'
_diffrn_radiation_type MoK\a
_diffrn_radiation_wavelength 0.71073
_diffrn_reflns_av_R_equivalents 0.0443
_diffrn_reflns_av_sigmaI/netI 0.0534
_diffrn_reflns_limit_h_max 13
_diffrn_reflns_limit_h_min -13
_diffrn_reflns_limit_k_max 15
_diffrn_reflns_limit_k_min -15
_diffrn_reflns_limit_l_max 16
_diffrn_reflns_limit_l_min -16
_diffrn_reflns_number 15931
_diffrn_reflns_theta_full 25.00
_diffrn_reflns_theta_max 27.55
_diffrn_reflns_theta_min 1.72
_diffrn_standards_decay_% 0
_diffrn_standards_number 0
_exptl_absorpt_coefficient_mu 9.288
_exptl_absorpt_correction_T_max 0.2857
_exptl_absorpt_correction_T_min 0.1086
_exptl_absorpt_correction_type multi-scan
_exptl_absorpt_process_details sadabs
_exptl_crystal_colour ORANGE
_exptl_crystal_density_diffrn 2.376
_exptl_crystal_density_method 'not measured'
_exptl_crystal_description BLOCK
_exptl_crystal_F_000 912
_exptl_crystal_size_max 0.43
_exptl_crystal_size_mid 0.18
_exptl_crystal_size_min 0.18
_refine_diff_density_max 3.374
_refine_diff_density_min -3.515
_refine_diff_density_rms 0.226
_refine_ls_extinction_method none
_refine_ls_goodness_of_fit_ref 1.075
_refine_ls_hydrogen_treatment constr
_refine_ls_matrix_type full
_refine_ls_number_parameters 278
_refine_ls_number_reflns 6267
_refine_ls_number_restraints 0
_refine_ls_restrained_S_all 1.075
_refine_ls_R_factor_all 0.0619
_refine_ls_R_factor_gt 0.0473
_refine_ls_shift/su_max 0.001
_refine_ls_shift/su_mean 0.000
_refine_ls_structure_factor_coef Fsqd
_refine_ls_weighting_details 'calc w=1/[\s^2^(Fo^2^)+(0.0761P)^2^+0.8225P] where P=(Fo^2^+2Fc^2^)/3'
_refine_ls_weighting_scheme calc
_refine_ls_wR_factor_gt 0.1258
_refine_ls_wR_factor_ref 0.1350
_reflns_number_gt 4908
_reflns_number_total 6267
_reflns_threshold_expression >2sigma(I)
_cod_data_source_file ic8017858_si_002_3.cif
_cod_data_source_block iah229m
_cod_depositor_comments
;
The following automatic conversions were performed:
'_symmetry_cell_setting' value 'Triclinic' changed to 'triclinic'
according to '/home/saulius/struct/CIF-dictionaries/cif_core.dic'
dictionary named 'cif_core.dic' version 2.4.1 from 2010-06-29.

Automatic conversion script
Id: cif_fix_enum 1527 2010-12-29 10:47:43Z saulius 
;
_cod_database_code 4301145

loop_
_symmetry_equiv_pos_as_xyz
'x, y, z'
'-x, -y, -z'

loop_
_atom_site_label
_atom_site_type_symbol
_atom_site_fract_x
_atom_site_fract_y
_atom_site_fract_z
_atom_site_U_iso_or_equiv
_atom_site_adp_type
_atom_site_occupancy
_atom_site_symmetry_multiplicity
_atom_site_calc_flag
_atom_site_refinement_flags
_atom_site_disorder_assembly
_atom_site_disorder_group
Ir1 Ir 0.16929(3) 0.45170(2) 0.41296(3) 0.03111(12) Uani 1 1 d . . .
I1 I 0.11898(5) 0.47612(5) 0.61998(5) 0.03368(14) Uani 1 1 d . . .
I3 I 0.21219(7) 0.41833(6) 0.21061(6) 0.05303(19) Uani 1 1 d . A .
I2 I 0.15934(6) 0.68834(5) 0.33191(5) 0.0392(2) Uiso 0.919(2) 1 d P A 1
I2' I 0.2168(8) 0.2186(7) 0.5051(7) 0.032(2) Uiso 0.081(2) 1 d P A -2
O1 O 0.1952(9) 0.1955(7) 0.5107(7) 0.050 Uiso 1 1 d . . .
C1 C 0.1903(12) 0.2842(12) 0.4734(10) 0.059(3) Uiso 1 1 d . A .
C2 C 0.3944(10) 0.4060(8) 0.4325(8) 0.052(3) Uani 1 1 d . A .
H2A H 0.4384 0.3186 0.4630 0.078 Uiso 1 1 calc R . .
H2B H 0.4123 0.4453 0.4827 0.078 Uiso 1 1 calc R . .
H2C H 0.4305 0.4340 0.3602 0.078 Uiso 1 1 calc R . .
As1 As 0.64635(8) 0.07737(7) 0.14960(7) 0.03016(19) Uani 1 1 d . . .
C3 C 0.5294(8) 0.2242(6) 0.0440(7) 0.0317(17) Uani 1 1 d . . .
C4 C 0.5860(10) 0.3123(8) -0.0174(8) 0.044(2) Uani 1 1 d . . .
H4 H 0.6778 0.3019 -0.0038 0.053 Uiso 1 1 calc R . .
C5 C 0.5039(11) 0.4144(9) -0.0978(10) 0.058(3) Uani 1 1 d . . .
H5 H 0.5412 0.4721 -0.1413 0.070 Uiso 1 1 calc R . .
C6 C 0.3656(11) 0.4319(8) -0.1148(8) 0.051(2) Uani 1 1 d . . .
H6 H 0.3103 0.5024 -0.1684 0.061 Uiso 1 1 calc R . .
C7 C 0.3100(9) 0.3471(8) -0.0541(8) 0.044(2) Uani 1 1 d . . .
H7 H 0.2171 0.3596 -0.0656 0.053 Uiso 1 1 calc R . .
C8 C 0.3927(8) 0.2425(7) 0.0248(7) 0.0335(17) Uani 1 1 d . . .
H8 H 0.3554 0.1836 0.0655 0.040 Uiso 1 1 calc R . .
C9 C 0.7719(8) -0.0234(7) 0.0680(7) 0.0330(17) Uani 1 1 d . . .
C10 C 0.8589(9) -0.1427(7) 0.1243(8) 0.0382(19) Uani 1 1 d . . .
H10 H 0.8593 -0.1738 0.2024 0.046 Uiso 1 1 calc R . .
C11 C 0.9445(9) -0.2139(8) 0.0618(9) 0.045(2) Uani 1 1 d . . .
H11 H 1.0035 -0.2932 0.0980 0.054 Uiso 1 1 calc R . .
C12 C 0.9420(9) -0.1675(9) -0.0530(9) 0.052(2) Uani 1 1 d . . .
H12 H 0.9989 -0.2162 -0.0944 0.062 Uiso 1 1 calc R . .
C13 C 0.8565(10) -0.0494(9) -0.1087(9) 0.050(2) Uani 1 1 d . . .
H13 H 0.8569 -0.0189 -0.1869 0.061 Uiso 1 1 calc R . .
C14 C 0.7709(9) 0.0231(8) -0.0484(8) 0.0391(19) Uani 1 1 d . . .
H14 H 0.7129 0.1025 -0.0854 0.047 Uiso 1 1 calc R . .
C15 C 0.7437(9) 0.1213(7) 0.2448(7) 0.0327(17) Uani 1 1 d . . .
C16 C 0.6763(9) 0.2308(7) 0.2731(7) 0.0370(18) Uani 1 1 d . . .
H16 H 0.5873 0.2822 0.2444 0.044 Uiso 1 1 calc R . .
C17 C 0.7472(10) 0.2594(8) 0.3451(8) 0.043(2) Uani 1 1 d . . .
H17 H 0.7039 0.3302 0.3660 0.052 Uiso 1 1 calc R . .
C18 C 0.8784(10) 0.1865(8) 0.3860(8) 0.043(2) Uani 1 1 d . . .
H18 H 0.9243 0.2085 0.4329 0.052 Uiso 1 1 calc R . .
C19 C 0.9435(9) 0.0793(9) 0.3577(8) 0.046(2) Uani 1 1 d . . .
H19 H 1.0335 0.0299 0.3853 0.055 Uiso 1 1 calc R . .
C20 C 0.8752(8) 0.0449(7) 0.2883(7) 0.0375(19) Uani 1 1 d . . .
H20 H 0.9176 -0.0285 0.2715 0.045 Uiso 1 1 calc R . .
C21 C 0.5373(8) -0.0101(6) 0.2408(7) 0.0290(16) Uani 1 1 d . . .
C22 C 0.5378(9) -0.1198(7) 0.2241(8) 0.0372(19) Uani 1 1 d . . .
H22 H 0.5907 -0.1503 0.1692 0.045 Uiso 1 1 calc R . .
C23 C 0.4562(9) -0.1805(8) 0.2926(7) 0.0387(19) Uani 1 1 d . . .
H23 H 0.4541 -0.2523 0.2829 0.046 Uiso 1 1 calc R . .
C24 C 0.3797(9) -0.1367(8) 0.3736(8) 0.042(2) Uani 1 1 d . . .
H24 H 0.3266 -0.1792 0.4190 0.051 Uiso 1 1 calc R . .
C25 C 0.3803(10) -0.0298(8) 0.3886(8) 0.047(2) Uani 1 1 d . . .
H25 H 0.3274 -0.0010 0.4442 0.056 Uiso 1 1 calc R . .
C26 C 0.4586(9) 0.0361(7) 0.3220(8) 0.041(2) Uani 1 1 d . . .
H26 H 0.4581 0.1088 0.3319 0.049 Uiso 1 1 calc R . .

loop_
_atom_site_aniso_label
_atom_site_aniso_U_11
_atom_site_aniso_U_22
_atom_site_aniso_U_33
_atom_site_aniso_U_23
_atom_site_aniso_U_13
_atom_site_aniso_U_12
Ir1 0.02905(18) 0.02793(17) 0.0339(2) -0.01122(13) 0.00648(13) -0.00640(12)
I1 0.0332(3) 0.0396(3) 0.0317(3) -0.0128(2) 0.0015(2) -0.0150(2)
I3 0.0630(4) 0.0503(3) 0.0444(4) -0.0237(3) 0.0171(3) -0.0130(3)
C2 0.049(5) 0.042(5) 0.033(5) 0.011(4) -0.013(4) 0.004(4)
As1 0.0329(4) 0.0269(4) 0.0306(4) -0.0085(3) 0.0034(3) -0.0109(3)
C3 0.038(4) 0.026(3) 0.029(4) -0.007(3) -0.001(3) -0.009(3)
C4 0.044(5) 0.039(4) 0.051(6) -0.011(4) 0.008(4) -0.020(4)
C5 0.061(6) 0.038(5) 0.066(7) 0.001(5) 0.004(6) -0.020(5)
C6 0.071(7) 0.035(4) 0.037(5) -0.003(4) -0.012(5) -0.012(4)
C7 0.039(5) 0.041(4) 0.048(6) -0.011(4) -0.008(4) -0.009(4)
C8 0.036(4) 0.030(4) 0.038(5) -0.012(3) 0.006(4) -0.015(3)
C9 0.033(4) 0.033(4) 0.037(5) -0.012(3) 0.009(3) -0.016(3)
C10 0.039(4) 0.032(4) 0.042(5) -0.012(4) 0.000(4) -0.010(3)
C11 0.031(4) 0.040(4) 0.062(7) -0.020(4) 0.008(4) -0.008(4)
C12 0.033(5) 0.065(6) 0.063(7) -0.035(5) 0.018(4) -0.013(4)
C13 0.043(5) 0.063(6) 0.044(6) -0.021(5) 0.014(4) -0.014(5)
C14 0.038(4) 0.044(4) 0.037(5) -0.012(4) 0.011(4) -0.018(4)
C15 0.044(5) 0.034(4) 0.027(4) -0.010(3) 0.007(3) -0.022(3)
C16 0.042(5) 0.031(4) 0.037(5) -0.008(3) 0.001(4) -0.013(3)
C17 0.059(6) 0.035(4) 0.035(5) -0.011(4) 0.005(4) -0.018(4)
C18 0.053(5) 0.056(5) 0.034(5) -0.016(4) 0.007(4) -0.033(5)
C19 0.035(4) 0.058(5) 0.043(5) -0.017(4) 0.004(4) -0.013(4)
C20 0.034(4) 0.035(4) 0.040(5) -0.010(4) -0.005(4) -0.007(3)
C21 0.029(4) 0.027(3) 0.029(4) -0.005(3) 0.002(3) -0.010(3)
C22 0.038(4) 0.034(4) 0.041(5) -0.009(4) 0.001(4) -0.017(4)
C23 0.045(5) 0.040(4) 0.035(5) -0.009(4) 0.004(4) -0.022(4)
C24 0.045(5) 0.039(4) 0.035(5) 0.001(4) 0.005(4) -0.016(4)
C25 0.052(5) 0.047(5) 0.046(6) -0.021(4) 0.023(4) -0.021(4)
C26 0.047(5) 0.033(4) 0.045(5) -0.018(4) 0.009(4) -0.012(4)

loop_
_atom_type_symbol
_atom_type_description
_atom_type_scat_dispersion_real
_atom_type_scat_dispersion_imag
_atom_type_scat_source
C C 0.0033 0.0016 'International Tables Vol C Tables 4.2.6.8 and 6.1.1.4'
H H 0.0000 0.0000 'International Tables Vol C Tables 4.2.6.8 and 6.1.1.4'
As As 0.0499 2.0058 'International Tables Vol C Tables 4.2.6.8 and 6.1.1.4'
I I -0.4742 1.8119 'International Tables Vol C Tables 4.2.6.8 and 6.1.1.4'
Ir Ir -1.4442 7.9887 'International Tables Vol C Tables 4.2.6.8 and 6.1.1.4'
O O 0.0106 0.0060 'International Tables Vol C Tables 4.2.6.8 and 6.1.1.4'

loop_
_geom_angle_atom_site_label_1
_geom_angle_atom_site_label_2
_geom_angle_atom_site_label_3
_geom_angle
_geom_angle_site_symmetry_1
_geom_angle_site_symmetry_3
_geom_angle_publ_flag
C1 Ir1 C2 90.7(4) . . ?
C1 Ir1 I3 88.2(4) . . ?
C2 Ir1 I3 87.8(3) . . ?
C1 Ir1 I1 89.2(4) . . ?
C2 Ir1 I1 94.0(3) . . ?
I3 Ir1 I1 176.82(2) . . ?
C1 Ir1 I2 175.6(4) . . ?
C2 Ir1 I2 85.1(2) . . ?
I3 Ir1 I2 92.70(3) . . ?
I1 Ir1 I2 90.08(2) . . ?
C1 Ir1 I1 92.6(4) . 2_566 ?
C2 Ir1 I1 176.6(2) . 2_566 ?
I3 Ir1 I1 91.50(2) . 2_566 ?
I1 Ir1 I1 86.85(2) . 2_566 ?
I2 Ir1 I1 91.68(2) . 2_566 ?
C1 Ir1 I2' 4.8(4) . . ?
C2 Ir1 I2' 86.4(3) . . ?
I3 Ir1 I2' 90.14(18) . . ?
I1 Ir1 I2' 87.36(18) . . ?
I2 Ir1 I2' 170.86(17) . . ?
I1 Ir1 I2' 96.93(16) 2_566 . ?
Ir1 I1 Ir1 93.15(2) . 2_566 ?
C1 I2' Ir1 12.4(10) . . ?
O1 C1 I2' 18.8(10) . . ?
O1 C1 Ir1 175.1(11) . . ?
I2' C1 Ir1 162.9(14) . . ?
Ir1 C2 H2A 109.5 . . ?
Ir1 C2 H2B 109.5 . . ?
H2A C2 H2B 109.5 . . ?
Ir1 C2 H2C 109.5 . . ?
H2A C2 H2C 109.5 . . ?
H2B C2 H2C 109.5 . . ?
C21 As1 C15 108.7(3) . . ?
C21 As1 C3 110.0(3) . . ?
C15 As1 C3 108.5(3) . . ?
C21 As1 C9 109.4(3) . . ?
C15 As1 C9 111.4(3) . . ?
C3 As1 C9 108.9(3) . . ?
C8 C3 C4 119.8(7) . . ?
C8 C3 As1 121.1(6) . . ?
C4 C3 As1 119.0(6) . . ?
C5 C4 C3 118.9(9) . . ?
C5 C4 H4 120.5 . . ?
C3 C4 H4 120.5 . . ?
C4 C5 C6 120.3(9) . . ?
C4 C5 H5 119.8 . . ?
C6 C5 H5 119.8 . . ?
C7 C6 C5 120.7(9) . . ?
C7 C6 H6 119.6 . . ?
C5 C6 H6 119.6 . . ?
C6 C7 C8 119.4(9) . . ?
C6 C7 H7 120.3 . . ?
C8 C7 H7 120.3 . . ?
C7 C8 C3 120.7(8) . . ?
C7 C8 H8 119.6 . . ?
C3 C8 H8 119.6 . . ?
C14 C9 C10 120.6(8) . . ?
C14 C9 As1 118.5(6) . . ?
C10 C9 As1 120.9(6) . . ?
C11 C10 C9 119.0(9) . . ?
C11 C10 H10 120.5 . . ?
C9 C10 H10 120.5 . . ?
C12 C11 C10 119.9(9) . . ?
C12 C11 H11 120.1 . . ?
C10 C11 H11 120.1 . . ?
C11 C12 C13 121.2(8) . . ?
C11 C12 H12 119.4 . . ?
C13 C12 H12 119.4 . . ?
C14 C13 C12 119.9(9) . . ?
C14 C13 H13 120.0 . . ?
C12 C13 H13 120.0 . . ?
C13 C14 C9 119.4(9) . . ?
C13 C14 H14 120.3 . . ?
C9 C14 H14 120.3 . . ?
C20 C15 C16 120.9(8) . . ?
C20 C15 As1 120.4(6) . . ?
C16 C15 As1 118.7(6) . . ?
C17 C16 C15 117.9(8) . . ?
C17 C16 H16 121.1 . . ?
C15 C16 H16 121.1 . . ?
C18 C17 C16 121.7(8) . . ?
C18 C17 H17 119.1 . . ?
C16 C17 H17 119.1 . . ?
C17 C18 C19 120.0(8) . . ?
C17 C18 H18 120.0 . . ?
C19 C18 H18 120.0 . . ?
C20 C19 C18 120.4(8) . . ?
C20 C19 H19 119.8 . . ?
C18 C19 H19 119.8 . . ?
C19 C20 C15 119.1(8) . . ?
C19 C20 H20 120.5 . . ?
C15 C20 H20 120.5 . . ?
C26 C21 C22 121.7(7) . . ?
C26 C21 As1 118.6(6) . . ?
C22 C21 As1 119.7(6) . . ?
C23 C22 C21 117.6(8) . . ?
C23 C22 H22 121.2 . . ?
C21 C22 H22 121.2 . . ?
C24 C23 C22 121.3(8) . . ?
C24 C23 H23 119.4 . . ?
C22 C23 H23 119.4 . . ?
C23 C24 C25 120.3(8) . . ?
C23 C24 H24 119.9 . . ?
C25 C24 H24 119.9 . . ?
C24 C25 C26 121.4(8) . . ?
C24 C25 H25 119.3 . . ?
C26 C25 H25 119.3 . . ?
C25 C26 C21 117.7(7) . . ?
C25 C26 H26 121.1 . . ?
C21 C26 H26 121.1 . . ?

loop_
_geom_bond_atom_site_label_1
_geom_bond_atom_site_label_2
_geom_bond_distance
_geom_bond_site_symmetry_2
_geom_bond_publ_flag
Ir1 C1 1.887(13) . ?
Ir1 C2 2.200(10) . ?
Ir1 I3 2.6592(10) . ?
Ir1 I1 2.6819(10) . ?
Ir1 I2 2.7189(11) . ?
Ir1 I1 2.8082(10) 2_566 ?
Ir1 I2' 2.597(8) . ?
I1 Ir1 2.8082(10) 2_566 ?
I2' C1 0.734(12) . ?
O1 C1 1.023(16) . ?
C2 H2A 0.9600 . ?
C2 H2B 0.9600 . ?
C2 H2C 0.9600 . ?
As1 C21 1.903(8) . ?
As1 C15 1.908(8) . ?
As1 C3 1.909(7) . ?
As1 C9 1.920(8) . ?
C3 C8 1.375(11) . ?
C3 C4 1.399(11) . ?
C4 C5 1.371(13) . ?
C4 H4 0.9300 . ?
C5 C6 1.388(15) . ?
C5 H5 0.9300 . ?
C6 C7 1.360(13) . ?
C6 H6 0.9300 . ?
C7 C8 1.379(11) . ?
C7 H7 0.9300 . ?
C8 H8 0.9300 . ?
C9 C14 1.385(12) . ?
C9 C10 1.398(11) . ?
C10 C11 1.386(12) . ?
C10 H10 0.9300 . ?
C11 C12 1.365(14) . ?
C11 H11 0.9300 . ?
C12 C13 1.383(14) . ?
C12 H12 0.9300 . ?
C13 C14 1.376(12) . ?
C13 H13 0.9300 . ?
C14 H14 0.9300 . ?
C15 C20 1.379(11) . ?
C15 C16 1.414(11) . ?
C16 C17 1.388(12) . ?
C16 H16 0.9300 . ?
C17 C18 1.360(13) . ?
C17 H17 0.9300 . ?
C18 C19 1.386(12) . ?
C18 H18 0.9300 . ?
C19 C20 1.393(12) . ?
C19 H19 0.9300 . ?
C20 H20 0.9300 . ?
C21 C26 1.384(11) . ?
C21 C22 1.417(10) . ?
C22 C23 1.391(12) . ?
C22 H22 0.9300 . ?
C23 C24 1.360(12) . ?
C23 H23 0.9300 . ?
C24 C25 1.377(12) . ?
C24 H24 0.9300 . ?
C25 C26 1.395(13) . ?
C25 H25 0.9300 . ?
C26 H26 0.9300 . ?
